data_4073823
loop_
_publ_author_name
'Kuznetsov, Vladimir F.'
'Gusev, Dmitry G.'

_publ_section_title
;
 Chiral Hydride and Dihydrogen Pincer-Type Complexes of Osmium
;
_journal_issue 23
_journal_name_full Organometallics
_journal_page_first 5661
_journal_paper_doi 10.1021/om700651g
_journal_volume 26
_journal_year 2007
_chemical_formula_sum 'C23 H48 Cl N Os P2'
_chemical_formula_weight 626.21
_chemical_name_systematic
; 
 ? 
;
_space_group_IT_number 18
_symmetry_cell_setting orthorhombic
_symmetry_space_group_name_Hall 'P 2 2ab'
_symmetry_space_group_name_H-M 'P 21 21 2'
_atom_sites_solution_hydrogens geom
_atom_sites_solution_primary direct
_atom_sites_solution_secondary difmap
_audit_creation_method SHELXL-97
_cell_angle_alpha 90.00
_cell_angle_beta 90.00
_cell_angle_gamma 90.00
_cell_formula_units_Z 4
_cell_length_a 13.0287(11)
_cell_length_b 22.895(2)
_cell_length_c 9.3671(8)
_cell_measurement_reflns_used 7145
_cell_measurement_temperature 223(2)
_cell_measurement_theta_max 28.72
_cell_measurement_theta_min 2.81
_cell_volume 2794.1(4)
_computing_cell_refinement 'SMART, Bruker (2000)'
_computing_data_collection 'SMART, Bruker (2000)'
_computing_data_reduction 'XPREP, Bruker (2000)'
_computing_molecular_graphics 'SHELXTL, Bruker (2000)'
_computing_publication_material 'SHELXTL, Bruker (2000)'
_computing_structure_refinement 'SHELXL-97 (Sheldrick, 1997)'
_computing_structure_solution 'SHELXS-97 (Sheldrick, 1990)'
_diffrn_ambient_temperature 223(2)
_diffrn_measured_fraction_theta_full 0.933
_diffrn_measured_fraction_theta_max 0.933
_diffrn_measurement_device_type 'CCD area detector'
_diffrn_measurement_method 'phi and omega scans'
_diffrn_radiation_monochromator graphite
_diffrn_radiation_source 'fine-focus sealed tube'
_diffrn_radiation_type MoK\a
_diffrn_radiation_wavelength 0.71073
_diffrn_reflns_av_R_equivalents 0.0292
_diffrn_reflns_av_sigmaI/netI 0.0331
_diffrn_reflns_limit_h_max 17
_diffrn_reflns_limit_h_min -15
_diffrn_reflns_limit_k_max 30
_diffrn_reflns_limit_k_min -29
_diffrn_reflns_limit_l_max 12
_diffrn_reflns_limit_l_min -12
_diffrn_reflns_number 20118
_diffrn_reflns_theta_full 28.72
_diffrn_reflns_theta_max 28.72
_diffrn_reflns_theta_min 1.78
_diffrn_standards_decay_% <1
_exptl_absorpt_coefficient_mu 4.783
_exptl_absorpt_correction_T_max 0.6463
_exptl_absorpt_correction_T_min 0.4480
_exptl_absorpt_correction_type multi-scan
_exptl_absorpt_process_details 'SADABS, Bruker (2000)'
_exptl_crystal_colour 'dark red'
_exptl_crystal_density_diffrn 1.489
_exptl_crystal_density_method 'not measured'
_exptl_crystal_description block
_exptl_crystal_F_000 1264
_exptl_crystal_size_max 0.20
_exptl_crystal_size_mid 0.10
_exptl_crystal_size_min 0.10
_refine_diff_density_max 1.127
_refine_diff_density_min -1.014
_refine_diff_density_rms 0.105
_refine_ls_abs_structure_details 'Flack H D (1983), Acta Cryst. A39, 876-881'
_refine_ls_abs_structure_Flack -0.013(6)
_refine_ls_extinction_method none
_refine_ls_goodness_of_fit_ref 1.126
_refine_ls_hydrogen_treatment constr
_refine_ls_matrix_type full
_refine_ls_number_parameters 253
_refine_ls_number_reflns 6531
_refine_ls_number_restraints 0
_refine_ls_restrained_S_all 1.126
_refine_ls_R_factor_all 0.0335
_refine_ls_R_factor_gt 0.0264
_refine_ls_shift/su_max 0.002
_refine_ls_shift/su_mean 0.000
_refine_ls_structure_factor_coef Fsqd
_refine_ls_weighting_details 'calc w=1/[\s^2^(Fo^2^)+(0.0167P)^2^+1.2077P] where P=(Fo^2^+2Fc^2^)/3'
_refine_ls_weighting_scheme calc
_refine_ls_wR_factor_gt 0.0481
_refine_ls_wR_factor_ref 0.0504
_reflns_number_gt 5975
_reflns_number_total 6531
_reflns_threshold_expression >2sigma(I)
_cod_data_source_file om700651g-file003.cif
_cod_data_source_block sg20a
_cod_depositor_comments
;
The following automatic conversions were performed:

'_symmetry_cell_setting' value 'Orthorhombic' changed to
'orthorhombic' according to
/home/saulius/struct/CIF-dictionaries/cif_core.dic dictionary named
'cif_core.dic' version 2.4.1 from 2010-06-29.

Automatic conversion script
Id: cif_fix_values 1715 2011-07-08 13:25:40Z adriana 
;
_cod_original_cell_volume 2794.2(4)
_cod_original_sg_symbol_H-M P2(1)2(1)2
_cod_database_code 4073823

loop_
_symmetry_equiv_pos_as_xyz
'x, y, z'
'-x, -y, z'
'-x+1/2, y+1/2, -z'
'x+1/2, -y+1/2, -z'

loop_
_atom_site_label
_atom_site_type_symbol
_atom_site_fract_x
_atom_site_fract_y
_atom_site_fract_z
_atom_site_U_iso_or_equiv
_atom_site_adp_type
_atom_site_occupancy
_atom_site_symmetry_multiplicity
_atom_site_calc_flag
_atom_site_refinement_flags
Os1 Os 0.336977(11) 0.246202(5) 0.719359(15) 0.02298(4) Uani 1 1 d .
Cl1 Cl 0.16888(8) 0.24890(5) 0.60544(11) 0.0405(2) Uani 1 1 d .
P1 P 0.35481(9) 0.34764(3) 0.72889(13) 0.0273(2) Uani 1 1 d .
P2 P 0.37110(9) 0.14658(4) 0.66792(13) 0.0284(3) Uani 1 1 d .
C7 C 0.3745(3) 0.24643(19) 0.9175(4) 0.0377(9) Uani 1 1 d .
H7A H 0.3311 0.2283 0.9843 0.045 Uiso 1 1 calc R
C1 C 0.4864(4) 0.35597(16) 0.8026(5) 0.0374(11) Uani 1 1 d .
H1A H 0.5323 0.3727 0.7305 0.045 Uiso 1 1 calc R
H1B H 0.4856 0.3819 0.8859 0.045 Uiso 1 1 calc R
C2 C 0.5231(4) 0.29452(18) 0.8456(5) 0.0386(10) Uani 1 1 d .
H2A H 0.5968 0.2947 0.8709 0.046 Uiso 1 1 calc R
C3 C 0.5013(3) 0.25117(16) 0.7245(4) 0.0286(7) Uani 1 1 d .
H3A H 0.5266 0.2675 0.6332 0.034 Uiso 1 1 calc R
C4 C 0.5566(4) 0.19265(16) 0.7550(6) 0.0409(12) Uani 1 1 d .
H4A H 0.6300 0.1970 0.7346 0.049 Uiso 1 1 calc R
H4B H 0.5491 0.1828 0.8563 0.049 Uiso 1 1 calc R
C5 C 0.5129(4) 0.14323(17) 0.6645(6) 0.0389(11) Uani 1 1 d .
H5A H 0.5361 0.1055 0.7022 0.047 Uiso 1 1 calc R
H5B H 0.5374 0.1469 0.5660 0.047 Uiso 1 1 calc R
N1 N 0.4611(3) 0.27179(15) 0.9626(4) 0.0401(9) Uani 1 1 d .
C8 C 0.3615(4) 0.38447(16) 0.5475(5) 0.0325(11) Uani 1 1 d .
C9 C 0.4168(5) 0.3424(2) 0.4468(6) 0.0540(15) Uani 1 1 d .
H9A H 0.4218 0.3598 0.3526 0.081 Uiso 1 1 calc R
H9B H 0.3786 0.3061 0.4407 0.081 Uiso 1 1 calc R
H9C H 0.4852 0.3346 0.4830 0.081 Uiso 1 1 calc R
C10 C 0.4199(4) 0.4428(2) 0.5446(7) 0.0527(15) Uani 1 1 d .
H10A H 0.4198 0.4583 0.4483 0.079 Uiso 1 1 calc R
H10B H 0.4902 0.4365 0.5755 0.079 Uiso 1 1 calc R
H10C H 0.3868 0.4704 0.6084 0.079 Uiso 1 1 calc R
C11 C 0.2538(5) 0.3945(2) 0.4881(7) 0.0560(17) Uani 1 1 d .
H11A H 0.2586 0.4132 0.3955 0.084 Uiso 1 1 calc R
H11B H 0.2154 0.4193 0.5529 0.084 Uiso 1 1 calc R
H11C H 0.2189 0.3572 0.4781 0.084 Uiso 1 1 calc R
C12 C 0.2692(4) 0.39362(18) 0.8505(6) 0.0442(13) Uani 1 1 d .
C13 C 0.2939(5) 0.45942(19) 0.8475(7) 0.072(2) Uani 1 1 d .
H13A H 0.2477 0.4800 0.9113 0.107 Uiso 1 1 calc R
H13B H 0.2853 0.4742 0.7511 0.107 Uiso 1 1 calc R
H13C H 0.3642 0.4656 0.8781 0.107 Uiso 1 1 calc R
C15 C 0.2850(6) 0.3731(3) 1.0056(6) 0.074(2) Uani 1 1 d .
H15A H 0.2420 0.3961 1.0688 0.112 Uiso 1 1 calc R
H15B H 0.3564 0.3782 1.0322 0.112 Uiso 1 1 calc R
H15C H 0.2666 0.3322 1.0136 0.112 Uiso 1 1 calc R
C14 C 0.1574(5) 0.3826(3) 0.8149(8) 0.080(2) Uani 1 1 d .
H14A H 0.1143 0.4060 0.8769 0.121 Uiso 1 1 calc R
H14B H 0.1418 0.3416 0.8289 0.121 Uiso 1 1 calc R
H14C H 0.1446 0.3932 0.7162 0.121 Uiso 1 1 calc R
C20 C 0.3399(5) 0.12053(17) 0.4799(5) 0.0384(10) Uani 1 1 d .
C23 C 0.4038(5) 0.0679(2) 0.4281(7) 0.0545(15) Uani 1 1 d .
H23A H 0.3833 0.0577 0.3317 0.082 Uiso 1 1 calc R
H23B H 0.3921 0.0349 0.4909 0.082 Uiso 1 1 calc R
H23C H 0.4760 0.0780 0.4291 0.082 Uiso 1 1 calc R
C21 C 0.3629(5) 0.1729(2) 0.3807(5) 0.0532(15) Uani 1 1 d .
H21A H 0.3488 0.1620 0.2826 0.080 Uiso 1 1 calc R
H21B H 0.4346 0.1838 0.3899 0.080 Uiso 1 1 calc R
H21C H 0.3199 0.2057 0.4074 0.080 Uiso 1 1 calc R
C22 C 0.2243(5) 0.1064(2) 0.4644(7) 0.0556(17) Uani 1 1 d .
H22A H 0.2105 0.0931 0.3680 0.083 Uiso 1 1 calc R
H22B H 0.1843 0.1412 0.4841 0.083 Uiso 1 1 calc R
H22C H 0.2057 0.0759 0.5316 0.083 Uiso 1 1 calc R
C16 C 0.3279(4) 0.08997(16) 0.8040(5) 0.0440(12) Uani 1 1 d .
C17 C 0.3960(5) 0.0958(2) 0.9381(6) 0.0628(17) Uani 1 1 d .
H17A H 0.3753 0.0669 1.0083 0.094 Uiso 1 1 calc R
H17B H 0.3883 0.1346 0.9781 0.094 Uiso 1 1 calc R
H17C H 0.4672 0.0894 0.9122 0.094 Uiso 1 1 calc R
C19 C 0.3375(5) 0.02605(15) 0.7541(6) 0.0574(15) Uani 1 1 d .
H19A H 0.3152 0.0002 0.8300 0.086 Uiso 1 1 calc R
H19B H 0.4085 0.0177 0.7304 0.086 Uiso 1 1 calc R
H19C H 0.2949 0.0200 0.6705 0.086 Uiso 1 1 calc R
C18 C 0.2171(5) 0.1033(2) 0.8430(7) 0.0622(18) Uani 1 1 d .
H18A H 0.1933 0.0751 0.9129 0.093 Uiso 1 1 calc R
H18B H 0.1747 0.1010 0.7582 0.093 Uiso 1 1 calc R
H18C H 0.2128 0.1423 0.8830 0.093 Uiso 1 1 calc R
C6 C 0.4929(6) 0.2776(2) 1.1118(5) 0.0657(17) Uani 1 1 d .
H6A H 0.4412 0.2604 1.1733 0.099 Uiso 1 1 calc R
H6B H 0.5007 0.3187 1.1351 0.099 Uiso 1 1 calc R
H6C H 0.5578 0.2577 1.1259 0.099 Uiso 1 1 calc R

loop_
_atom_site_aniso_label
_atom_site_aniso_U_11
_atom_site_aniso_U_22
_atom_site_aniso_U_33
_atom_site_aniso_U_23
_atom_site_aniso_U_13
_atom_site_aniso_U_12
Os1 0.02289(7) 0.02187(6) 0.02418(7) 0.00018(6) 0.00161(6) -0.00164(7)
Cl1 0.0280(5) 0.0389(4) 0.0545(6) 0.0002(5) -0.0094(4) -0.0017(7)
P1 0.0298(6) 0.0221(4) 0.0299(6) -0.0017(4) 0.0043(5) -0.0011(4)
P2 0.0296(7) 0.0226(4) 0.0330(6) -0.0003(4) 0.0000(5) 0.0000(4)
C7 0.059(3) 0.0292(18) 0.025(2) -0.003(2) 0.0040(17) 0.000(2)
C1 0.043(3) 0.0319(18) 0.037(3) -0.0041(18) -0.004(2) -0.0085(18)
C2 0.033(3) 0.035(2) 0.047(3) -0.001(2) -0.014(2) -0.0016(19)
C3 0.0198(16) 0.0323(15) 0.0339(17) 0.003(2) -0.0009(15) 0.0006(17)
C4 0.034(3) 0.037(2) 0.052(4) -0.0014(19) -0.005(2) 0.0046(17)
C5 0.034(3) 0.033(2) 0.050(3) -0.0036(19) -0.003(2) 0.0049(18)
N1 0.052(3) 0.0405(19) 0.027(2) -0.0006(15) -0.0090(18) -0.0041(17)
C8 0.039(3) 0.0238(17) 0.035(3) 0.0045(16) 0.000(2) -0.0012(17)
C9 0.081(5) 0.041(3) 0.040(3) 0.011(2) 0.017(3) 0.009(3)
C10 0.061(4) 0.034(2) 0.063(4) 0.010(2) 0.009(3) -0.015(2)
C11 0.059(4) 0.055(3) 0.054(4) 0.022(3) -0.011(3) -0.010(3)
C12 0.050(4) 0.032(2) 0.050(3) -0.008(2) 0.018(3) 0.009(2)
C13 0.099(5) 0.032(2) 0.084(5) -0.013(3) 0.036(4) 0.008(3)
C15 0.108(6) 0.067(4) 0.048(4) -0.005(3) 0.039(4) 0.019(4)
C14 0.062(5) 0.086(4) 0.094(6) -0.022(4) 0.034(4) 0.010(4)
C20 0.045(3) 0.0321(19) 0.038(3) -0.0082(17) 0.002(3) -0.008(2)
C23 0.068(4) 0.039(3) 0.056(4) -0.016(3) 0.008(3) 0.001(2)
C21 0.081(5) 0.048(3) 0.030(3) -0.003(2) 0.002(3) -0.005(3)
C22 0.055(4) 0.049(3) 0.063(4) -0.011(3) -0.019(3) -0.006(3)
C16 0.056(3) 0.0289(17) 0.048(3) 0.0049(17) 0.008(3) -0.002(2)
C17 0.097(5) 0.042(3) 0.049(4) 0.013(3) -0.005(3) 0.000(3)
C19 0.083(4) 0.0265(17) 0.063(4) 0.0097(18) 0.013(3) 0.000(2)
C18 0.066(5) 0.048(3) 0.073(4) 0.014(3) 0.029(4) -0.007(3)
C6 0.101(5) 0.061(3) 0.036(3) 0.001(2) -0.023(3) -0.011(3)

loop_
_atom_type_symbol
_atom_type_description
_atom_type_scat_dispersion_real
_atom_type_scat_dispersion_imag
_atom_type_scat_source
C C 0.0033 0.0016 'International Tables Vol C Tables 4.2.6.8 and 6.1.1.4'
H H 0.0000 0.0000 'International Tables Vol C Tables 4.2.6.8 and 6.1.1.4'
N N 0.0061 0.0033 'International Tables Vol C Tables 4.2.6.8 and 6.1.1.4'
P P 0.1023 0.0942 'International Tables Vol C Tables 4.2.6.8 and 6.1.1.4'
Os Os -1.2165 7.6030 'International Tables Vol C Tables 4.2.6.8 and 6.1.1.4'
Cl Cl 0.1484 0.1585 'International Tables Vol C Tables 4.2.6.8 and 6.1.1.4'

loop_
_geom_angle_atom_site_label_1
_geom_angle_atom_site_label_2
_geom_angle_atom_site_label_3
_geom_angle
C7 Os1 C3 73.95(16)
C7 Os1 P1 86.27(14)
C3 Os1 P1 81.20(10)
C7 Os1 P2 98.70(13)
C3 Os1 P2 82.45(10)
P1 Os1 P2 160.86(4)
C7 Os1 Cl1 130.73(13)
C3 Os1 Cl1 154.92(10)
P1 Os1 Cl1 94.65(4)
P2 Os1 Cl1 95.96(4)
C1 P1 C8 104.2(2)
C1 P1 C12 105.1(2)
C8 P1 C12 108.4(2)
C1 P1 Os1 102.01(12)
C8 P1 Os1 114.32(13)
C12 P1 Os1 120.84(16)
C5 P2 C16 106.2(2)
C5 P2 C20 100.6(2)
C16 P2 C20 110.1(2)
C5 P2 Os1 103.33(13)
C16 P2 Os1 117.59(15)
C20 P2 Os1 116.69(14)
N1 C7 Os1 121.5(3)
C2 C1 P1 106.8(3)
N1 C2 C3 102.9(3)
N1 C2 C1 110.6(4)
C3 C2 C1 109.9(4)
C2 C3 C4 109.8(3)
C2 C3 Os1 103.6(3)
C4 C3 Os1 115.0(3)
C5 C4 C3 111.5(4)
C4 C5 P2 109.4(3)
C7 N1 C6 125.5(4)
C7 N1 C2 112.6(4)
C6 N1 C2 121.9(4)
C9 C8 C10 107.6(4)
C9 C8 C11 107.6(5)
C10 C8 C11 108.6(4)
C9 C8 P1 107.1(3)
C10 C8 P1 115.1(4)
C11 C8 P1 110.5(3)
C14 C12 C13 111.1(5)
C14 C12 C15 106.6(5)
C13 C12 C15 106.7(5)
C14 C12 P1 109.8(4)
C13 C12 P1 113.9(4)
C15 C12 P1 108.5(4)
C23 C20 C21 108.2(4)
C23 C20 C22 109.4(4)
C21 C20 C22 107.2(5)
C23 C20 P2 114.9(4)
C21 C20 P2 105.8(3)
C22 C20 P2 111.1(4)
C17 C16 C19 106.3(4)
C17 C16 C18 109.4(5)
C19 C16 C18 110.0(4)
C17 C16 P2 108.4(3)
C19 C16 P2 114.8(3)
C18 C16 P2 107.8(3)

loop_
_geom_bond_atom_site_label_1
_geom_bond_atom_site_label_2
_geom_bond_distance
Os1 C7 1.920(4)
Os1 C3 2.145(3)
Os1 P1 2.3357(8)
Os1 P2 2.3732(10)
Os1 Cl1 2.4370(10)
P1 C1 1.858(5)
P1 C8 1.899(5)
P1 C12 1.911(5)
P2 C5 1.849(5)
P2 C16 1.903(4)
P2 C20 1.903(5)
C7 N1 1.337(5)
C1 C2 1.539(6)
C2 N1 1.458(6)
C2 C3 1.533(6)
C3 C4 1.547(5)
C4 C5 1.524(6)
N1 C6 1.463(6)
C8 C9 1.529(7)
C8 C10 1.538(6)
C8 C11 1.527(7)
C12 C14 1.515(8)
C12 C13 1.541(6)
C12 C15 1.541(8)
C20 C23 1.543(6)
C20 C21 1.547(6)
C20 C22 1.547(8)
C16 C17 1.544(8)
C16 C19 1.541(5)
C16 C18 1.519(8)

loop_
_geom_torsion_atom_site_label_1
_geom_torsion_atom_site_label_2
_geom_torsion_atom_site_label_3
_geom_torsion_atom_site_label_4
_geom_torsion
C7 Os1 P1 C1 53.5(2)
C3 Os1 P1 C1 -20.86(19)
P2 Os1 P1 C1 -52.5(2)
Cl1 Os1 P1 C1 -175.95(16)
C7 Os1 P1 C8 165.2(2)
C3 Os1 P1 C8 90.90(19)
P2 Os1 P1 C8 59.3(2)
Cl1 Os1 P1 C8 -64.19(17)
C7 Os1 P1 C12 -62.5(3)
C3 Os1 P1 C12 -136.8(2)
P2 Os1 P1 C12 -168.4(2)
Cl1 Os1 P1 C12 68.1(2)
C7 Os1 P2 C5 -73.5(2)
C3 Os1 P2 C5 -1.1(2)
P1 Os1 P2 C5 30.4(2)
Cl1 Os1 P2 C5 153.66(17)
C7 Os1 P2 C16 43.0(2)
C3 Os1 P2 C16 115.4(2)
P1 Os1 P2 C16 146.9(2)
Cl1 Os1 P2 C16 -89.8(2)
C7 Os1 P2 C20 177.1(2)
C3 Os1 P2 C20 -110.5(2)
P1 Os1 P2 C20 -79.0(2)
Cl1 Os1 P2 C20 44.3(2)
C3 Os1 C7 N1 27.4(3)
P1 Os1 C7 N1 -54.5(4)
P2 Os1 C7 N1 106.9(4)
Cl1 Os1 C7 N1 -147.5(3)
C8 P1 C1 C2 -126.7(3)
C12 P1 C1 C2 119.4(3)
Os1 P1 C1 C2 -7.5(3)
P1 C1 C2 N1 -65.6(4)
P1 C1 C2 C3 47.3(4)
N1 C2 C3 C4 -73.2(4)
C1 C2 C3 C4 169.1(4)
N1 C2 C3 Os1 50.1(3)
C1 C2 C3 Os1 -67.6(4)
C7 Os1 C3 C2 -41.6(3)
P1 Os1 C3 C2 47.1(2)
P2 Os1 C3 C2 -142.9(2)
Cl1 Os1 C3 C2 129.2(3)
C7 Os1 C3 C4 78.2(3)
P1 Os1 C3 C4 166.9(3)
P2 Os1 C3 C4 -23.1(3)
Cl1 Os1 C3 C4 -111.0(3)
C2 C3 C4 C5 162.9(4)
Os1 C3 C4 C5 46.5(5)
C3 C4 C5 P2 -45.1(5)
C16 P2 C5 C4 -99.6(3)
C20 P2 C5 C4 145.7(3)
Os1 P2 C5 C4 24.8(4)
Os1 C7 N1 C6 175.7(4)
Os1 C7 N1 C2 -3.7(5)
C3 C2 N1 C7 -32.8(5)
C1 C2 N1 C7 84.5(5)
C3 C2 N1 C6 147.7(4)
C1 C2 N1 C6 -94.9(5)
C1 P1 C8 C9 76.7(4)
C12 P1 C8 C9 -171.8(4)
Os1 P1 C8 C9 -33.8(4)
C1 P1 C8 C10 -42.9(4)
C12 P1 C8 C10 68.7(4)
Os1 P1 C8 C10 -153.3(3)
C1 P1 C8 C11 -166.3(3)
C12 P1 C8 C11 -54.8(4)
Os1 P1 C8 C11 83.2(3)
C1 P1 C12 C14 -171.1(4)
C8 P1 C12 C14 78.0(4)
Os1 P1 C12 C14 -56.7(5)
C1 P1 C12 C13 63.6(5)
C8 P1 C12 C13 -47.3(5)
Os1 P1 C12 C13 178.0(4)
C1 P1 C12 C15 -55.0(4)
C8 P1 C12 C15 -165.9(4)
Os1 P1 C12 C15 59.3(5)
C5 P2 C20 C23 42.8(4)
C16 P2 C20 C23 -68.9(4)
Os1 P2 C20 C23 153.7(3)
C5 P2 C20 C21 -76.4(4)
C16 P2 C20 C21 171.8(4)
Os1 P2 C20 C21 34.5(4)
C5 P2 C20 C22 167.6(3)
C16 P2 C20 C22 55.9(4)
Os1 P2 C20 C22 -81.5(3)
C5 P2 C16 C17 44.9(4)
C20 P2 C16 C17 153.0(4)
Os1 P2 C16 C17 -70.1(4)
C5 P2 C16 C19 -73.8(4)
C20 P2 C16 C19 34.3(5)
Os1 P2 C16 C19 171.2(3)
C5 P2 C16 C18 163.3(4)
C20 P2 C16 C18 -88.6(4)
Os1 P2 C16 C18 48.3(4)
